data_7150167
loop_
_publ_author_name
'Yamashita, Masayuki'
'Inaba, Tomoki'
'Nagahama, Masaki'
'Shimizu, Takashi'
'Kosaka, Sachiko'
'Kawasaki, Ikuo'
'Ohta, Shunsaku'

_publ_section_title
;
 Novel stereoconvergent transformation of 1,2a-disubstituted
 1,2,2a,8b-tetrahydro-3H-benzo[b]cyclobuta[d]pyran-3-ones to
 1,3-disubstituted 1,2,4a,9b-tetrahydrodibenzofuran-4-ols and its
 application to the second-generation synthesis of (+/-)-linderol A.
;
_journal_issue 12
_journal_name_full 'Organic &amp; biomolecular chemistry'
_journal_page_first 2296
_journal_page_last 2304
_journal_paper_doi 10.1039/b503890a
_journal_volume 3
_journal_year 2005
_chemical_formula_moiety 'C21 H20 O4 '
_chemical_formula_sum 'C21 H20 O4'
_chemical_formula_weight 336.39
_space_group_IT_number 61
_symmetry_cell_setting orthorhombic
_symmetry_Int_Tables_number 61
_symmetry_space_group_name_Hall '-P 2ac 2ab'
_symmetry_space_group_name_H-M 'P b c a'
_cell_angle_alpha 90
_cell_angle_beta 90
_cell_angle_gamma 90
_cell_formula_units_Z 8
_cell_length_a 22.3809(9)
_cell_length_b 17.2516(8)
_cell_length_c 9.034(1)
_cell_measurement_reflns_used 25
_cell_measurement_temperature 296.2
_cell_measurement_theta_max 30.0
_cell_measurement_theta_min 29.5
_cell_volume 3488.1(4)
_computing_cell_refinement 'MSC/AFC Diffractometer Control'
_computing_data_collection 'MSC/AFC Diffractometer Control'
_computing_data_reduction 'teXsan Ver. 2.0'
_computing_publication_material 'teXsan Ver. 2.0'
_computing_structure_refinement 'teXsan Ver. 2.0'
_computing_structure_solution SAPI91
_diffrn_measured_fraction_theta_full 0.9996
_diffrn_measured_fraction_theta_max 0.9996
_diffrn_measurement_device_type 'Rigaku AFC7R'
_diffrn_measurement_method \w-2\q
_diffrn_radiation_type 'Cu K\a'
_diffrn_radiation_wavelength 1.5418
_diffrn_reflns_av_R_equivalents 0.011
_diffrn_reflns_limit_h_max 25
_diffrn_reflns_limit_h_min 0
_diffrn_reflns_limit_k_max 19
_diffrn_reflns_limit_k_min 0
_diffrn_reflns_limit_l_max 10
_diffrn_reflns_limit_l_min 0
_diffrn_reflns_number 2982
_diffrn_reflns_theta_full 60.09
_diffrn_reflns_theta_max 60.09
_diffrn_standards_decay_% 1.98
_diffrn_standards_interval_count 150
_diffrn_standards_number 3
_exptl_absorpt_coefficient_mu 0.716
_exptl_absorpt_correction_T_max 0.998
_exptl_absorpt_correction_T_min 0.802
_exptl_absorpt_correction_type psi-scan
_exptl_absorpt_process_details '(North, Phillips & Mathews, 1968)'
_exptl_crystal_colour colorless
_exptl_crystal_density_diffrn 1.281
_exptl_crystal_density_method 'not measured'
_exptl_crystal_description column
_exptl_crystal_F_000 1424.00
_exptl_crystal_size_max 0.250
_exptl_crystal_size_mid 0.200
_exptl_crystal_size_min 0.200
_refine_diff_density_max 0.41
_refine_diff_density_min -0.39
_refine_ls_extinction_coef 0.098(9)
_refine_ls_extinction_method 'Zachariasen(1967) type 2 Gaussian isotropic'
_refine_ls_goodness_of_fit_ref 1.934
_refine_ls_hydrogen_treatment noref
_refine_ls_number_parameters 227
_refine_ls_number_reflns 2596
_refine_ls_R_factor_gt 0.0575
_refine_ls_shift/su_max 0.0002
_refine_ls_structure_factor_coef Fsqd
_refine_ls_weighting_details 'w = 1/[\s^2^(Fo^2^) + (0.07800(Max(Fo^2^,0) + 2Fc^2^)/3)^2^]'
_refine_ls_weighting_scheme calc
_refine_ls_wR_factor_ref 0.2055
_reflns_number_gt 2048
_reflns_number_total 2597
_reflns_threshold_expression F^2^>2.0\s(F^2^)
_cod_data_source_file b503890a.txt
_cod_data_source_block 1
_cod_original_cell_volume 3488.1(7)
_cod_original_sg_symbol_H-M 'P b c a '
_cod_original_formula_sum 'C21 H20 O4 '
_cod_database_code 7150167

loop_
_symmetry_equiv_pos_as_xyz
x,y,z
1/2+x,1/2-y,-z
-x,1/2+y,1/2-z
1/2-x,-y,1/2+z
-x,-y,-z
1/2-x,1/2+y,z
x,1/2-y,1/2+z
1/2+x,y,1/2-z

loop_
_atom_site_label
_atom_site_type_symbol
_atom_site_fract_x
_atom_site_fract_y
_atom_site_fract_z
_atom_site_U_iso_or_equiv
_atom_site_adp_type
_atom_site_occupancy
_atom_site_symmetry_multiplicity
_atom_site_calc_flag
_atom_site_refinement_flags
_atom_site_disorder_assembly
_atom_site_disorder_group
O(1) O 0.32173(9) 0.1849(1) 0.2586(3) 0.0743(7) Uani 1.00 1 d . . .
O(2) O 0.24734(9) 0.3074(1) 0.2078(3) 0.0903(8) Uani 1.00 1 d . . .
O(3) O 0.2514(1) 0.4447(2) 0.1068(4) 0.132(1) Uani 1.00 1 d . . .
O(4) O 0.3327(1) 0.5145(1) 0.1523(4) 0.127(1) Uani 1.00 1 d . . .
C(1) C 0.4290(1) 0.3208(1) 0.3008(3) 0.0502(7) Uani 1.00 1 d . . .
C(2) C 0.3958(1) 0.3979(2) 0.2892(3) 0.0642(8) Uani 1.00 1 d . . .
C(3) C 0.3327(1) 0.3876(2) 0.2347(3) 0.0657(9) Uani 1.00 1 d . . .
C(4) C 0.3031(1) 0.3209(2) 0.2569(3) 0.0637(8) Uani 1.00 1 d . . .
C(5) C 0.3271(1) 0.2556(2) 0.3450(3) 0.0605(8) Uani 1.00 1 d . . .
C(6) C 0.3704(1) 0.1400(2) 0.2934(3) 0.0618(8) Uani 1.00 1 d . . .
C(7) C 0.3767(2) 0.0635(2) 0.2501(4) 0.0763(10) Uani 1.00 1 d . . .
C(8) C 0.4291(2) 0.0273(2) 0.2889(4) 0.079(1) Uani 1.00 1 d . . .
C(9) C 0.4734(1) 0.0654(2) 0.3646(3) 0.0714(9) Uani 1.00 1 d . . .
C(10) C 0.4660(1) 0.1420(2) 0.4078(3) 0.0607(8) Uani 1.00 1 d . . .
C(11) C 0.4136(1) 0.1800(1) 0.3725(3) 0.0528(7) Uani 1.00 1 d . . .
C(12) C 0.3931(1) 0.2621(1) 0.3930(3) 0.0520(7) Uani 1.00 1 d . . .
C(13) C 0.4921(1) 0.3313(1) 0.3571(3) 0.0510(7) Uani 1.00 1 d . . .
C(14) C 0.5036(1) 0.3702(2) 0.4877(3) 0.0634(8) Uani 1.00 1 d . . .
C(15) C 0.5611(1) 0.3802(2) 0.5393(4) 0.0758(10) Uani 1.00 1 d . . .
C(16) C 0.6083(1) 0.3510(2) 0.4615(4) 0.080(1) Uani 1.00 1 d . . .
C(17) C 0.5980(1) 0.3116(2) 0.3324(4) 0.0766(10) Uani 1.00 1 d . . .
C(18) C 0.5406(1) 0.3017(2) 0.2803(3) 0.0610(8) Uani 1.00 1 d . . .
C(19) C 0.3016(2) 0.4499(2) 0.1590(5) 0.094(1) Uani 1.00 1 d . . .
C(20) C 0.3031(2) 0.5808(3) 0.075(1) 0.219(3) Uani 1.00 1 d . . .
C(21) C 0.3373(3) 0.6349(4) 0.0461(9) 0.177(3) Uani 1.00 1 d . . .
H(1) H 0.4319 0.3003 0.2035 0.0602 Uiso 1.00 1 calc . . .
H(2) H 0.3948 0.4215 0.3841 0.0769 Uiso 1.00 1 calc . . .
H(3) H 0.4167 0.4306 0.2221 0.0769 Uiso 1.00 1 calc . . .
H(4) H 0.2330 0.3568 0.1312 0.0960 Uiso 1.00 1 calc . . .
H(5) H 0.3034 0.2502 0.4314 0.0725 Uiso 1.00 1 calc . . .
H(6) H 0.3463 0.0373 0.1962 0.0914 Uiso 1.00 1 calc . . .
H(7) H 0.4348 -0.0255 0.2625 0.0943 Uiso 1.00 1 calc . . .
H(8) H 0.5095 0.0391 0.3876 0.0858 Uiso 1.00 1 calc . . .
H(9) H 0.4967 0.1681 0.4610 0.0728 Uiso 1.00 1 calc . . .
H(10) H 0.3952 0.2756 0.4948 0.0623 Uiso 1.00 1 calc . . .
H(11) H 0.4711 0.3906 0.5433 0.0761 Uiso 1.00 1 calc . . .
H(12) H 0.5678 0.4076 0.6290 0.0910 Uiso 1.00 1 calc . . .
H(13) H 0.6478 0.3578 0.4968 0.0963 Uiso 1.00 1 calc . . .
H(14) H 0.6307 0.2909 0.2783 0.0917 Uiso 1.00 1 calc . . .
H(15) H 0.5342 0.2742 0.1906 0.0732 Uiso 1.00 1 calc . . .
H(16) H 0.2859 0.5625 -0.0133 0.2630 Uiso 1.00 1 calc . . .
H(17) H 0.2726 0.6004 0.1389 0.2630 Uiso 1.00 1 calc . . .
H(18) H 0.3520 0.6568 0.1344 0.2100 Uiso 1.00 1 calc . . .
H(19) H 0.3694 0.6155 -0.0120 0.2100 Uiso 1.00 1 calc . . .
H(20) H 0.3160 0.6729 -0.0090 0.2100 Uiso 1.00 1 calc . . .

loop_
_atom_site_aniso_label
_atom_site_aniso_U_11
_atom_site_aniso_U_22
_atom_site_aniso_U_33
_atom_site_aniso_U_12
_atom_site_aniso_U_13
_atom_site_aniso_U_23
O(1) 0.057(1) 0.063(1) 0.103(2) -0.0070(9) -0.014(1) -0.003(1)
O(2) 0.046(1) 0.094(2) 0.131(2) -0.0031(10) -0.016(1) 0.016(1)
O(3) 0.066(2) 0.116(2) 0.213(4) 0.011(1) -0.039(2) 0.061(2)
O(4) 0.081(2) 0.077(2) 0.223(4) 0.010(1) -0.015(2) 0.057(2)
C(1) 0.047(1) 0.054(1) 0.050(1) 0.0000(10) 0.001(1) -0.001(1)
C(2) 0.054(2) 0.060(2) 0.078(2) 0.000(1) -0.003(1) 0.004(1)
C(3) 0.050(2) 0.067(2) 0.081(2) 0.007(1) -0.002(1) 0.007(1)
C(4) 0.040(1) 0.071(2) 0.080(2) 0.003(1) 0.000(1) 0.004(1)
C(5) 0.049(1) 0.064(2) 0.069(2) -0.002(1) 0.009(1) 0.004(1)
C(6) 0.058(2) 0.059(2) 0.069(2) -0.005(1) 0.000(1) 0.006(1)
C(7) 0.086(2) 0.056(2) 0.088(2) -0.012(2) 0.002(2) 0.002(2)
C(8) 0.102(3) 0.053(2) 0.081(2) 0.004(2) 0.012(2) 0.007(1)
C(9) 0.082(2) 0.065(2) 0.067(2) 0.018(2) 0.009(2) 0.014(1)
C(10) 0.068(2) 0.064(2) 0.050(1) 0.007(1) 0.001(1) 0.009(1)
C(11) 0.055(1) 0.057(1) 0.046(1) 0.000(1) 0.007(1) 0.006(1)
C(12) 0.051(1) 0.058(1) 0.047(1) 0.000(1) 0.002(1) -0.002(1)
C(13) 0.046(1) 0.055(1) 0.051(1) -0.003(1) 0.000(1) 0.003(1)
C(14) 0.053(1) 0.076(2) 0.061(2) -0.004(1) 0.001(1) -0.009(1)
C(15) 0.063(2) 0.094(2) 0.070(2) -0.015(2) -0.011(1) -0.008(2)
C(16) 0.049(2) 0.115(3) 0.077(2) -0.009(2) -0.007(1) 0.007(2)
C(17) 0.049(2) 0.101(2) 0.079(2) 0.008(1) 0.004(1) 0.005(2)
C(18) 0.053(2) 0.070(2) 0.060(2) 0.004(1) 0.000(1) -0.002(1)
C(19) 0.062(2) 0.081(2) 0.141(3) 0.011(2) -0.003(2) 0.028(2)
C(20) 0.101(3) 0.115(4) 0.44(1) 0.010(3) -0.023(5) 0.142(7)
C(21) 0.221(7) 0.122(4) 0.187(6) 0.034(5) -0.001(5) 0.064(4)

loop_
_atom_type_symbol
_atom_type_description
_atom_type_scat_dispersion_real
_atom_type_scat_dispersion_imag
_atom_type_scat_source
C C 0.018 0.009
;International Tables for Crystallography
(1992, Vol. C, Tables 4.2.6.8 and 6.1.1.1)
;
H H 0.000 0.000
;International Tables for Crystallography
(1992, Vol. C, Table 6.1.1.2)
;
O O 0.049 0.032
;International Tables for Crystallography
(1992, Vol. C, Tables 4.2.6.8 and 6.1.1.1)
;

loop_
_geom_angle_atom_site_label_1
_geom_angle_atom_site_label_2
_geom_angle_atom_site_label_3
_geom_angle
_geom_angle_site_symmetry_1
_geom_angle_site_symmetry_2
_geom_angle_site_symmetry_3
_geom_angle_publ_flag
C(5) O(1) C(6) 106.5(2) . . . yes
C(4) O(2) H(4) 109.3 . . . no
C(19) O(4) C(20) 115.9(4) . . . yes
C(2) C(1) C(12) 110.9(2) . . . yes
C(2) C(1) C(13) 111.9(2) . . . yes
C(2) C(1) H(1) 107.0 . . . no
C(12) C(1) C(13) 112.6(2) . . . yes
C(12) C(1) H(1) 107.0 . . . no
C(13) C(1) H(1) 107.0 . . . no
C(1) C(2) C(3) 112.0(2) . . . yes
C(1) C(2) H(2) 108.9 . . . no
C(1) C(2) H(3) 108.8 . . . no
C(3) C(2) H(2) 108.8 . . . no
C(3) C(2) H(3) 108.8 . . . no
H(2) C(2) H(3) 109.5 . . . no
C(2) C(3) C(4) 121.0(3) . . . yes
C(2) C(3) C(19) 121.0(3) . . . yes
C(4) C(3) C(19) 118.0(3) . . . yes
O(2) C(4) C(3) 123.9(3) . . . yes
O(2) C(4) C(5) 112.4(2) . . . yes
C(3) C(4) C(5) 123.6(3) . . . yes
O(1) C(5) C(4) 108.6(2) . . . yes
O(1) C(5) C(12) 107.0(2) . . . yes
O(1) C(5) H(5) 108.2 . . . no
C(4) C(5) C(12) 116.3(2) . . . yes
C(4) C(5) H(5) 108.3 . . . no
C(12) C(5) H(5) 108.2 . . . no
O(1) C(6) C(7) 123.6(3) . . . yes
O(1) C(6) C(11) 112.9(2) . . . yes
C(7) C(6) C(11) 123.4(3) . . . yes
C(6) C(7) C(8) 116.6(3) . . . yes
C(6) C(7) H(6) 121.7 . . . no
C(8) C(7) H(6) 121.7 . . . no
C(7) C(8) C(9) 121.7(3) . . . yes
C(7) C(8) H(7) 119.1 . . . no
C(9) C(8) H(7) 119.2 . . . no
C(8) C(9) C(10) 120.7(3) . . . yes
C(8) C(9) H(8) 119.7 . . . no
C(10) C(9) H(8) 119.7 . . . no
C(9) C(10) C(11) 119.2(3) . . . yes
C(9) C(10) H(9) 120.3 . . . no
C(11) C(10) H(9) 120.4 . . . no
C(6) C(11) C(10) 118.3(2) . . . yes
C(6) C(11) C(12) 108.8(2) . . . yes
C(10) C(11) C(12) 132.7(2) . . . yes
C(1) C(12) C(5) 113.3(2) . . . yes
C(1) C(12) C(11) 113.3(2) . . . yes
C(1) C(12) H(10) 109.7 . . . no
C(5) C(12) C(11) 100.9(2) . . . yes
C(5) C(12) H(10) 109.7 . . . no
C(11) C(12) H(10) 109.7 . . . no
C(1) C(13) C(14) 121.2(2) . . . yes
C(1) C(13) C(18) 121.2(2) . . . yes
C(14) C(13) C(18) 117.6(2) . . . yes
C(13) C(14) C(15) 121.4(3) . . . yes
C(13) C(14) H(11) 119.3 . . . no
C(15) C(14) H(11) 119.2 . . . no
C(14) C(15) C(16) 120.1(3) . . . yes
C(14) C(15) H(12) 119.9 . . . no
C(16) C(15) H(12) 120.0 . . . no
C(15) C(16) C(17) 119.5(3) . . . yes
C(15) C(16) H(13) 120.2 . . . no
C(17) C(16) H(13) 120.3 . . . no
C(16) C(17) C(18) 120.6(3) . . . yes
C(16) C(17) H(14) 119.7 . . . no
C(18) C(17) H(14) 119.7 . . . no
C(13) C(18) C(17) 120.8(3) . . . yes
C(13) C(18) H(15) 119.7 . . . no
C(17) C(18) H(15) 119.5 . . . no
O(3) C(19) O(4) 122.1(3) . . . yes
O(3) C(19) C(3) 124.6(3) . . . yes
O(4) C(19) C(3) 113.3(3) . . . yes
O(4) C(20) C(21) 113.8(5) . . . yes
O(4) C(20) H(16) 108.7 . . . no
O(4) C(20) H(17) 107.7 . . . no
C(21) C(20) H(16) 109.2 . . . no
C(21) C(20) H(17) 107.7 . . . no
H(16) C(20) H(17) 109.6 . . . no
C(20) C(21) H(18) 109.9 . . . no
C(20) C(21) H(19) 108.6 . . . no
C(20) C(21) H(20) 108.6 . . . no
H(18) C(21) H(19) 110.2 . . . no
H(18) C(21) H(20) 110.0 . . . no
H(19) C(21) H(20) 109.4 . . . no

loop_
_geom_bond_atom_site_label_1
_geom_bond_atom_site_label_2
_geom_bond_distance
_geom_bond_site_symmetry_1
_geom_bond_site_symmetry_2
_geom_bond_publ_flag
O(1) C(5) 1.454(4) . . yes
O(1) C(6) 1.374(3) . . yes
O(2) C(4) 1.345(3) . . yes
O(2) H(4) 1.144 . . no
O(3) C(19) 1.222(4) . . yes
O(4) C(19) 1.314(4) . . yes
O(4) C(20) 1.495(6) . . yes
C(1) C(2) 1.527(4) . . yes
C(1) C(12) 1.537(3) . . yes
C(1) C(13) 1.514(3) . . yes
C(1) H(1) 0.950 . . no
C(2) C(3) 1.507(4) . . yes
C(2) H(2) 0.950 . . no
C(2) H(3) 0.950 . . no
C(3) C(4) 1.342(4) . . yes
C(3) C(19) 1.452(4) . . yes
C(4) C(5) 1.481(4) . . yes
C(5) C(12) 1.542(3) . . yes
C(5) H(5) 0.949 . . no
C(6) C(7) 1.383(4) . . yes
C(6) C(11) 1.386(4) . . yes
C(7) C(8) 1.375(5) . . yes
C(7) H(6) 0.951 . . no
C(8) C(9) 1.373(5) . . yes
C(8) H(7) 0.951 . . no
C(9) C(10) 1.388(4) . . yes
C(9) H(8) 0.950 . . no
C(10) C(11) 1.382(4) . . yes
C(10) H(9) 0.952 . . no
C(11) C(12) 1.500(4) . . yes
C(12) H(10) 0.950 . . no
C(13) C(14) 1.382(4) . . yes
C(13) C(18) 1.385(4) . . yes
C(14) C(15) 1.379(4) . . yes
C(14) H(11) 0.950 . . no
C(15) C(16) 1.366(4) . . yes
C(15) H(12) 0.950 . . no
C(16) C(17) 1.369(5) . . yes
C(16) H(13) 0.949 . . no
C(17) C(18) 1.380(4) . . yes
C(17) H(14) 0.950 . . no
C(18) H(15) 0.950 . . no
C(20) C(21) 1.234(8) . . yes
C(20) H(16) 0.941 . . no
C(20) H(17) 0.958 . . no
C(21) H(18) 0.942 . . no
C(21) H(19) 0.949 . . no
C(21) H(20) 0.952 . . no

loop_
_geom_contact_atom_site_label_1
_geom_contact_atom_site_label_2
_geom_contact_distance
_geom_contact_site_symmetry_1
_geom_contact_site_symmetry_2
_geom_contact_publ_flag
O(2) C(17) 3.362(4) . 8_455 ?
O(2) C(16) 3.549(4) . 8_455 ?
C(9) C(9) 3.535(6) . 5_656 ?
C(17) C(21) 3.549(9) . 3_645 ?

loop_
_geom_hbond_atom_site_label_D
_geom_hbond_atom_site_label_H
_geom_hbond_atom_site_label_A
_geom_hbond_site_symmetry_D
_geom_hbond_site_symmetry_H
_geom_hbond_site_symmetry_A
_geom_hbond_distance_DH
_geom_hbond_distance_HA
_geom_hbond_distance_DA
_geom_hbond_angle_DHA
_geom_hbond_publ_flag
O(2) H(4) O(3) . . . 1.144 1.587 2.540(3) 136.366 no

loop_
_geom_torsion_atom_site_label_1
_geom_torsion_atom_site_label_2
_geom_torsion_atom_site_label_3
_geom_torsion_atom_site_label_4
_geom_torsion
_geom_torsion_site_symmetry_1
_geom_torsion_site_symmetry_2
_geom_torsion_site_symmetry_3
_geom_torsion_site_symmetry_4
_geom_torsion_publ_flag
O(1) C(5) C(4) O(2) 53.4(3) . . . . yes
O(1) C(5) C(4) C(3) -129.6(3) . . . . yes
O(1) C(5) C(12) C(1) 102.5(2) . . . . yes
O(1) C(5) C(12) C(11) -18.9(3) . . . . yes
O(1) C(6) C(7) C(8) 177.5(3) . . . . yes
O(1) C(6) C(11) C(10) -176.9(2) . . . . yes
O(1) C(6) C(11) C(12) -0.9(3) . . . . yes
O(2) C(4) C(3) C(2) -178.2(3) . . . . yes
O(2) C(4) C(3) C(19) 2.9(5) . . . . yes
O(2) C(4) C(5) C(12) 174.1(2) . . . . yes
O(3) C(19) O(4) C(20) -0.8(8) . . . . yes
O(3) C(19) C(3) C(2) 177.0(4) . . . . yes
O(3) C(19) C(3) C(4) -4.1(6) . . . . yes
O(4) C(19) C(3) C(2) -3.6(5) . . . . yes
O(4) C(19) C(3) C(4) 175.3(4) . . . . yes
C(1) C(2) C(3) C(4) 26.6(4) . . . . yes
C(1) C(2) C(3) C(19) -154.6(3) . . . . yes
C(1) C(12) C(5) C(4) -19.1(3) . . . . yes
C(1) C(12) C(11) C(6) -109.2(2) . . . . yes
C(1) C(12) C(11) C(10) 66.0(4) . . . . yes
C(1) C(13) C(14) C(15) -179.8(3) . . . . yes
C(1) C(13) C(18) C(17) 179.9(3) . . . . yes
C(2) C(1) C(12) C(5) 49.0(3) . . . . yes
C(2) C(1) C(12) C(11) 163.2(2) . . . . yes
C(2) C(1) C(13) C(14) 53.9(3) . . . . yes
C(2) C(1) C(13) C(18) -126.7(3) . . . . yes
C(2) C(3) C(4) C(5) 5.1(5) . . . . yes
C(3) C(2) C(1) C(12) -52.7(3) . . . . yes
C(3) C(2) C(1) C(13) -179.4(2) . . . . yes
C(3) C(4) C(5) C(12) -9.0(4) . . . . yes
C(3) C(19) O(4) C(20) 179.7(5) . . . . yes
C(4) C(5) O(1) C(6) 145.6(2) . . . . yes
C(4) C(5) C(12) C(11) -140.5(2) . . . . yes
C(5) O(1) C(6) C(7) 170.2(3) . . . . yes
C(5) O(1) C(6) C(11) -11.8(3) . . . . yes
C(5) C(4) C(3) C(19) -173.8(3) . . . . yes
C(5) C(12) C(1) C(13) 175.3(2) . . . . yes
C(5) C(12) C(11) C(6) 12.2(3) . . . . yes
C(5) C(12) C(11) C(10) -172.6(3) . . . . yes
C(6) O(1) C(5) C(12) 19.3(3) . . . . yes
C(6) C(7) C(8) C(9) -1.0(5) . . . . yes
C(6) C(11) C(10) C(9) -0.6(4) . . . . yes
C(7) C(6) C(11) C(10) 1.1(4) . . . . yes
C(7) C(6) C(11) C(12) 177.1(3) . . . . yes
C(7) C(8) C(9) C(10) 1.5(5) . . . . yes
C(8) C(7) C(6) C(11) -0.3(4) . . . . yes
C(8) C(9) C(10) C(11) -0.6(4) . . . . yes
C(9) C(10) C(11) C(12) -175.5(3) . . . . yes
C(11) C(12) C(1) C(13) -70.5(3) . . . . yes
C(12) C(1) C(13) C(14) -71.9(3) . . . . yes
C(12) C(1) C(13) C(18) 107.6(3) . . . . yes
C(13) C(14) C(15) C(16) -0.5(5) . . . . yes
C(13) C(18) C(17) C(16) 0.1(5) . . . . yes
C(14) C(13) C(18) C(17) -0.6(4) . . . . yes
C(14) C(15) C(16) C(17) 0.0(5) . . . . yes
C(15) C(14) C(13) C(18) 0.8(4) . . . . yes
C(15) C(16) C(17) C(18) 0.2(5) . . . . yes
C(19) O(4) C(20) C(21) -167.0(8) . . . . yes
C(19) O(4) C(20) C(21) -167.0(8) . . . . yes
